data_7209483
loop_
_publ_author_name
'Schaefer, J.'
'Bluhm, K.'

_publ_section_title
;
 Synthese und Kristallstruktur von Verbindungen des Typs Cu M (B5 O10) (M=
 Tm3+, Lu3+)
;
_journal_name_full
;
Zeitschrift fuer Naturforschung, Teil B. Anorganische Chemie, Organische
 Chemie (42,1987-)
;
_journal_page_first 762
_journal_page_last 766
_journal_volume 50
_journal_year 1995
_chemical_formula_sum 'B5 Cu Lu O10'
_chemical_name_systematic 'Cu Lu (B5 O10)'
_space_group_IT_number 45
_symmetry_space_group_name_Hall 'I 2 -2c'
_symmetry_space_group_name_H-M 'I b a 2'
_cell_angle_alpha 90
_cell_angle_beta 90
_cell_angle_gamma 90
_cell_formula_units_Z 4
_cell_length_a 6.184
_cell_length_b 8.458
_cell_length_c 12.609
_cell_volume 659.505
_citation_journal_id_ASTM ZNBSEN
_cod_data_source_file boron4-x_176.cif
_cod_data_source_block B5Cu1Lu1O10
_cod_original_cell_volume 659.5046
_cod_original_formula_sum 'B5 Cu1 Lu1 O10'
_cod_database_code 7209483

loop_
_symmetry_equiv_pos_as_xyz
x,y,z
-x,-y,z
-x,y,z+1/2
x,-y,z+1/2
x+1/2,y+1/2,z+1/2
-x+1/2,-y+1/2,z+1/2
-x+1/2,y+1/2,z+1
x+1/2,-y+1/2,z+1

loop_
_atom_site_label
_atom_site_type_symbol
_atom_site_fract_x
_atom_site_fract_y
_atom_site_fract_z
_atom_site_occupancy
_atom_site_U_iso_or_equiv
O4 O-2 0.1536 0.096 0.1314 1 0.0
Lu1 Lu+3 0 0.5 0.1942 1 0.0
O3 O-2 0.1493 0.1254 0.948 1 0.0
O2 O-2 0.1491 0.9054 0.2586 1 0.0
O5 O-2 0.0602 0.3448 0.0578 1 0.0
Cu1 Cu+2 0 0.5 0.93949 1 0.0
B3 B+3 0 0 0.1987 1 0.0
B1 B+3 0.1075 0.8074 0.3483 1 0.0
B2 B+3 0.1285 0.1914 0.0447 1 0.0
O1 O-2 0.068 0.6551 0.3348 1 0.0
